data_7120521
loop_
_publ_author_name
'Xu, Chaoran'
'Zheng, Haifeng'
'Hu, Bowen'
'Liu, Xiaohua'
'Lin, Lili'
'Feng, Xiaoming'

_publ_section_title
;
 Chiral Cobalt(II) Complex Catalyzed Friedel-Crafts-Aromatization for
 Synthesis of Axially Chiral Biaryldiols
;
_journal_name_full 'Chem. Commun.'
_journal_paper_doi 10.1039/C7CC05266A
_journal_year 2017
_chemical_absolute_configuration unk
_chemical_formula_moiety 'C51 H80 Co N4 O6, 2(Cl O4)'
_chemical_formula_sum 'C51 H80 Cl2 Co N4 O14'
_chemical_formula_weight 1103.02
_chemical_name_systematic 'L-RaPr2/Co(ClO4)2?6H2O complex'
_space_group_crystal_system monoclinic
_space_group_IT_number 4
_space_group_name_Hall 'P 2yb'
_space_group_name_H-M_alt 'P 1 21 1'
_symmetry_space_group_name_Hall 'P 2yb'
_symmetry_space_group_name_H-M 'P 1 21 1'
_atom_sites_solution_hydrogens geom
_atom_sites_solution_primary dual
_audit_block_doi 10.5517/ccdc.csd.cc1p26nm
_audit_creation_date 2017-04-20
_audit_creation_method
;
Olex2 1.2
(compiled 2017.03.28 svn.r3405 for OlexSys, GUI svn.r5335)
;
_audit_update_record
;
2017-05-20 deposited with the CCDC.
2017-08-07 downloaded from the CCDC.
;
_cell_angle_alpha 90
_cell_angle_beta 90.375(5)
_cell_angle_gamma 90
_cell_formula_units_Z 2
_cell_length_a 12.6288(8)
_cell_length_b 16.6036(7)
_cell_length_c 13.9577(8)
_cell_measurement_reflns_used 7066
_cell_measurement_temperature 143.00(10)
_cell_measurement_theta_max 24.1090
_cell_measurement_theta_min 3.2540
_cell_volume 2926.6(3)
_computing_cell_refinement 'CrysAlisPro 1.171.38.41 (Rigaku OD, 2015)'
_computing_data_collection 'CrysAlisPro 1.171.38.41 (Rigaku OD, 2015)'
_computing_data_reduction 'CrysAlisPro 1.171.38.41 (Rigaku OD, 2015)'
_computing_molecular_graphics 'Olex2 (Dolomanov et al., 2009)'
_computing_publication_material 'Olex2 (Dolomanov et al., 2009)'
_computing_structure_refinement 'ShelXL (Sheldrick, 2015)'
_computing_structure_solution 'ShelXT (Sheldrick, 2015)'
_diffrn_ambient_environment N~2~
_diffrn_ambient_temperature 143.00(10)
_diffrn_detector 'CCD plate'
_diffrn_detector_area_resol_mean 16.0874
_diffrn_detector_type Eos
_diffrn_measured_fraction_theta_full 0.997
_diffrn_measured_fraction_theta_max 0.997
_diffrn_measurement_details
;
List of Runs (angles in degrees, time in seconds):

  # Type    Start    End  Width  t~exp~   \w     \q     \k     \f   Frames
#--------------------------------------------------------------------------
  1  \w     -8.00  20.00   1.00    7.50    --  -14.97 -99.00  90.00   28
  2  \w    -79.00  -8.00   1.00    7.50    --  -14.97 -57.00-150.00   71
  3  \w    -39.00  22.00   1.00    7.50    --   16.84 -57.00  90.00   61
  4  \w    -72.00   8.00   1.00    7.50    --  -14.81 -77.00 120.00   80
  5  \w    -50.00  13.00   1.00    7.50    --   16.53 -57.00-180.00   63
  6  \w      3.00  55.00   1.00    7.50    --   16.53 -99.00 -30.00   52
  7  \w    -21.00   8.00   1.00    7.50    --   16.53 -99.00 -90.00   29
  8  \w     12.00  55.00   1.00    7.50    --   16.53 -99.00   0.00   43
  9  \w     22.00  57.00   1.00    7.50    --   16.53-101.00  37.07   35
;
_diffrn_measurement_device 'four-circle diffractometer'
_diffrn_measurement_device_type 'Xcalibur, Eos'
_diffrn_measurement_method '\w scans'
_diffrn_orient_matrix_type 'CrysAlisPro convention (1999,Acta A55,543-557)'
_diffrn_orient_matrix_UB_11 -0.0458576000
_diffrn_orient_matrix_UB_12 0.0037294000
_diffrn_orient_matrix_UB_13 -0.0293271000
_diffrn_orient_matrix_UB_21 -0.0322604000
_diffrn_orient_matrix_UB_22 -0.0010089000
_diffrn_orient_matrix_UB_23 0.0413652000
_diffrn_orient_matrix_UB_31 0.0032157000
_diffrn_orient_matrix_UB_32 0.0425425000
_diffrn_orient_matrix_UB_33 0.0035006000
_diffrn_radiation_monochromator graphite
_diffrn_radiation_probe x-ray
_diffrn_radiation_type MoK\a
_diffrn_radiation_wavelength 0.71073
_diffrn_reflns_av_R_equivalents 0.0310
_diffrn_reflns_av_unetI/netI 0.0576
_diffrn_reflns_Laue_measured_fraction_full 0.997
_diffrn_reflns_Laue_measured_fraction_max 0.997
_diffrn_reflns_limit_h_max 15
_diffrn_reflns_limit_h_min -15
_diffrn_reflns_limit_k_max 20
_diffrn_reflns_limit_k_min -20
_diffrn_reflns_limit_l_max 17
_diffrn_reflns_limit_l_min -17
_diffrn_reflns_number 28110
_diffrn_reflns_point_group_measured_fraction_full 0.997
_diffrn_reflns_point_group_measured_fraction_max 0.997
_diffrn_reflns_theta_full 25.242
_diffrn_reflns_theta_max 26.370
_diffrn_reflns_theta_min 2.936
_diffrn_source 'fine-focus sealed X-ray tube'
_diffrn_source_type 'Enhance (Mo) X-ray Source'
_exptl_absorpt_coefficient_mu 0.447
_exptl_absorpt_correction_T_max 1.00000
_exptl_absorpt_correction_T_min 0.74568
_exptl_absorpt_correction_type multi-scan
_exptl_absorpt_process_details
;
CrysAlisPro 1.171.38.41 (Rigaku Oxford Diffraction, 2015)
Empirical absorption correction using spherical harmonics,
 implemented in SCALE3 ABSPACK scaling algorithm.
;
_exptl_crystal_colour red
_exptl_crystal_density_diffrn 1.252
_exptl_crystal_description block
_exptl_crystal_F_000 1174
_exptl_crystal_recrystallization_method 'Re-crystallisation from solvent: Hexane/THF'
_exptl_crystal_size_max 0.35
_exptl_crystal_size_mid 0.3
_exptl_crystal_size_min 0.25
_refine_diff_density_max 0.938
_refine_diff_density_min -0.438
_refine_diff_density_rms 0.061
_refine_ls_abs_structure_details
;
 Flack x determined using 2871 quotients [(I+)-(I-)]/[(I+)+(I-)]
 (Parsons, Flack and Wagner, Acta Cryst. B69 (2013) 249-259).
;
_refine_ls_abs_structure_Flack 0.020(7)
_refine_ls_extinction_method none
_refine_ls_goodness_of_fit_ref 0.990
_refine_ls_hydrogen_treatment constr
_refine_ls_matrix_type full
_refine_ls_number_parameters 639
_refine_ls_number_reflns 11959
_refine_ls_number_restraints 2
_refine_ls_restrained_S_all 0.990
_refine_ls_R_factor_all 0.0991
_refine_ls_R_factor_gt 0.0698
_refine_ls_shift/su_max 0.001
_refine_ls_shift/su_mean 0.000
_refine_ls_structure_factor_coef Fsqd
_refine_ls_weighting_details 'w=1/[\s^2^(Fo^2^)+(0.1236P)^2^] where P=(Fo^2^+2Fc^2^)/3'
_refine_ls_weighting_scheme calc
_refine_ls_wR_factor_gt 0.1768
_refine_ls_wR_factor_ref 0.1959
_reflns_Friedel_coverage 0.929
_reflns_Friedel_fraction_full 0.997
_reflns_Friedel_fraction_max 0.996
_reflns_number_gt 8292
_reflns_number_total 11959
_reflns_threshold_expression 'I > 2\s(I)'
_cod_data_source_file c7cc05266a2.cif
_cod_data_source_block 1
_cod_database_code 7120521
_shelx_shelxl_version_number 2014/7
_chemical_oxdiff_formula C191
_shelx_space_group_comment
;
The symmetry employed for this shelxl refinement is uniquely defined
by the following loop, which should always be used as a source of
symmetry information in preference to the above space-group names.
They are only intended as comments.
;
_shelx_estimated_absorpt_t_max 0.897
_shelx_estimated_absorpt_t_min 0.859
_reflns_odcompleteness_completeness 99.78
_reflns_odcompleteness_iscentric 1
_reflns_odcompleteness_theta 26.32
_olex2_refinement_description
;
1. Fixed Uiso
 At 1.2 times of:
  All C(H) groups, All C(H,H) groups, All N(H) groups
 At 1.5 times of:
  All C(H,H,H) groups
2. Restrained distances
 Cl2-O14
 1.5 with sigma of 0.02
3. Uiso/Uaniso restraints and constraints
Uanis(C23) = Uanis(C22) = Uanis(C49) = Uanis(C50)
4.a Ternary CH refined with riding coordinates:
 C1(H1), C5(H5), C7(H7), C15(H15), C18(H18), C25(H25), C29(H29), C31(H31),
 C42(H42), C45(H45)
4.b Secondary CH2 refined with riding coordinates:
 C2(H2A,H2B), C3(H3A,H3B), C4(H4A,H4B), C6(H6A,H6B), C21(H21A,H21B), C22(H22A,
 H22B), C23(H23A,H23B), C24(H24A,H24B), C26(H26A,H26B), C27(H27A,H27B),
 C28(H28A,H28B), C30(H30A,H30B), C33(H33A,H33B), C34(H34A,H34B), C35(H35A,H35B),
  C48(H48A,H48B), C49(H49A,H49B), C50(H50A,H50B), C51(H51A,H51B)
4.c Aromatic/amide H refined with riding coordinates:
 N2(H2), N4(H4), C11(H11), C12(H12), C13(H13), C38(H38), C39(H39), C40(H40)
4.d Idealised Me refined as rotating group:
 C16(H16A,H16B,H16C), C17(H17A,H17B,H17C), C19(H19A,H19B,H19C), C20(H20A,H20B,
 H20C), C43(H43A,H43B,H43C), C44(H44A,H44B,H44C), C46(H46A,H46B,H46C), C47(H47A,
 H47B,H47C)
;
_olex2_submission_special_instructions 'No special instructions were received'
_oxdiff_exptl_absorpt_empirical_details
;
Empirical correction (ABSPACK) includes:
- Absorption correction using spherical harmonics
- Frame scaling
;
_oxdiff_exptl_absorpt_empirical_full_max 1.366
_oxdiff_exptl_absorpt_empirical_full_min 0.743

loop_
_space_group_symop_operation_xyz
'x, y, z'
'-x, y+1/2, -z'

loop_
_atom_site_label
_atom_site_type_symbol
_atom_site_fract_x
_atom_site_fract_y
_atom_site_fract_z
_atom_site_U_iso_or_equiv
_atom_site_adp_type
_atom_site_occupancy
_atom_site_site_symmetry_order
_atom_site_calc_flag
_atom_site_refinement_flags_posn
Co1 Co 0.26758(6) 0.51994(4) 0.73428(5) 0.0462(2) Uani 1 1 d .
O1 O 0.2072(3) 0.4568(2) 0.8430(3) 0.0461(10) Uani 1 1 d .
O2 O 0.1922(4) 0.4394(3) 0.6395(3) 0.0562(11) Uani 1 1 d .
O5 O 0.4087(3) 0.4645(2) 0.7245(3) 0.0462(9) Uani 1 1 d .
O4 O 0.3430(4) 0.6039(3) 0.8251(3) 0.0563(11) Uani 1 1 d .
N1 N 0.1905(4) 0.3733(3) 0.8342(4) 0.0478(12) Uani 1 1 d .
N2 N 0.0984(5) 0.3339(4) 0.5889(4) 0.0635(16) Uani 1 1 d .
H2 H 0.0564 0.2937 0.6043 0.076 Uiso 1 1 calc R
O3 O 0.3058(5) 0.5836(3) 0.6081(4) 0.0802(16) Uani 1 1 d .
N3 N 0.4784(4) 0.4630(3) 0.8012(4) 0.0482(12) Uani 1 1 d .
N4 N 0.4745(5) 0.6694(3) 0.9016(4) 0.0587(14) Uani 1 1 d .
H4 H 0.5433 0.6730 0.9110 0.070 Uiso 1 1 calc R
O6 O 0.1367(5) 0.6017(3) 0.7397(4) 0.0769(16) Uani 1 1 d .
C1 C 0.1321(6) 0.3442(4) 0.9244(5) 0.0608(17) Uani 1 1 d .
H1 H 0.1358 0.2842 0.9289 0.073 Uiso 1 1 calc R
C2 C 0.1688(7) 0.3815(5) 1.0176(5) 0.0672(19) Uani 1 1 d .
H2A H 0.2227 0.4237 1.0062 0.081 Uiso 1 1 calc R
H2B H 0.1990 0.3403 1.0612 0.081 Uiso 1 1 calc R
C3 C 0.0680(9) 0.4177(7) 1.0588(7) 0.100(3) Uani 1 1 d .
H3A H 0.0335 0.3784 1.1019 0.120 Uiso 1 1 calc R
H3B H 0.0852 0.4666 1.0964 0.120 Uiso 1 1 calc R
C4 C -0.0025(8) 0.4380(8) 0.9808(6) 0.096(3) Uani 1 1 d .
H4A H 0.0151 0.4914 0.9537 0.115 Uiso 1 1 calc R
H4B H -0.0771 0.4383 1.0021 0.115 Uiso 1 1 calc R
C5 C 0.0165(7) 0.3711(5) 0.9077(5) 0.069(2) Uani 1 1 d .
H5 H -0.0320 0.3250 0.9214 0.082 Uiso 1 1 calc R
C6 C 0.0083(6) 0.3930(5) 0.8021(5) 0.067(2) Uani 1 1 d .
H6A H -0.0568 0.3702 0.7729 0.081 Uiso 1 1 calc R
H6B H 0.0081 0.4522 0.7931 0.081 Uiso 1 1 calc R
C7 C 0.1061(6) 0.3556(4) 0.7592(5) 0.0540(16) Uani 1 1 d .
H7 H 0.0951 0.2960 0.7583 0.065 Uiso 1 1 calc R
C8 C 0.1362(5) 0.3807(4) 0.6587(4) 0.0481(14) Uani 1 1 d .
C9 C 0.1229(7) 0.3462(5) 0.4899(5) 0.064(2) Uani 1 1 d .
C10 C 0.0533(8) 0.3905(6) 0.4322(5) 0.081(3) Uani 1 1 d .
C11 C 0.0814(9) 0.4012(8) 0.3355(7) 0.097(3) Uani 1 1 d .
H11 H 0.0348 0.4294 0.2935 0.116 Uiso 1 1 calc R
C12 C 0.1714(10) 0.3726(9) 0.3025(7) 0.110(4) Uani 1 1 d .
H12 H 0.1920 0.3851 0.2389 0.132 Uiso 1 1 calc R
C13 C 0.2350(10) 0.3259(9) 0.3575(8) 0.108(4) Uani 1 1 d .
H13 H 0.2955 0.3018 0.3294 0.129 Uiso 1 1 calc R
C14 C 0.2146(7) 0.3117(6) 0.4545(6) 0.078(2) Uani 1 1 d .
C15 C -0.0498(8) 0.4240(6) 0.4691(6) 0.083(2) Uani 1 1 d .
H15 H -0.0494 0.4198 0.5406 0.100 Uiso 1 1 calc R
C16 C -0.0707(16) 0.5089(11) 0.4425(13) 0.172(7) Uani 1 1 d .
H16A H -0.0299 0.5447 0.4847 0.258 Uiso 1 1 calc GR
H16B H -0.1464 0.5204 0.4494 0.258 Uiso 1 1 calc GR
H16C H -0.0497 0.5179 0.3759 0.258 Uiso 1 1 calc GR
C17 C -0.1424(9) 0.3750(11) 0.4302(14) 0.165(8) Uani 1 1 d .
H17A H -0.1471 0.3819 0.3606 0.247 Uiso 1 1 calc GR
H17B H -0.2082 0.3937 0.4598 0.247 Uiso 1 1 calc GR
H17C H -0.1314 0.3180 0.4453 0.247 Uiso 1 1 calc GR
C18 C 0.2828(11) 0.2597(8) 0.5167(9) 0.110(4) Uani 1 1 d .
H18 H 0.2642 0.2740 0.5842 0.132 Uiso 1 1 calc R
C19 C 0.3942(15) 0.2741(15) 0.5085(19) 0.229(11) Uani 1 1 d .
H19A H 0.4071 0.3113 0.4554 0.343 Uiso 1 1 calc GR
H19B H 0.4307 0.2231 0.4963 0.343 Uiso 1 1 calc GR
H19C H 0.4211 0.2977 0.5683 0.343 Uiso 1 1 calc GR
C20 C 0.2566(17) 0.1746(10) 0.506(2) 0.235(13) Uani 1 1 d .
H20A H 0.2577 0.1485 0.5688 0.353 Uiso 1 1 calc GR
H20B H 0.3087 0.1488 0.4641 0.353 Uiso 1 1 calc GR
H20C H 0.1859 0.1694 0.4773 0.353 Uiso 1 1 calc GR
C21 C 0.3203(11) 0.5401(9) 0.5169(12) 0.140(6) Uani 1 1 d .
H21A H 0.2517 0.5278 0.4854 0.168 Uiso 1 1 calc R
H21B H 0.3609 0.4896 0.5260 0.168 Uiso 1 1 calc R
C22 C 0.3826(16) 0.6022(12) 0.4619(16) 0.184(4) Uani 1 1 d .
H22A H 0.3704 0.5964 0.3921 0.221 Uiso 1 1 calc R
H22B H 0.4594 0.5970 0.4753 0.221 Uiso 1 1 calc R
C23 C 0.3405(17) 0.6835(13) 0.4980(14) 0.184(4) Uani 1 1 d .
H23A H 0.3950 0.7262 0.4939 0.221 Uiso 1 1 calc R
H23B H 0.2766 0.7006 0.4619 0.221 Uiso 1 1 calc R
C24 C 0.3154(18) 0.6641(10) 0.5984(12) 0.173(7) Uani 1 1 d .
H24A H 0.3724 0.6841 0.6412 0.208 Uiso 1 1 calc R
H24B H 0.2484 0.6907 0.6169 0.208 Uiso 1 1 calc R
C25 C 0.5811(6) 0.4184(5) 0.7698(6) 0.070(2) Uani 1 1 d .
H25 H 0.6147 0.3921 0.8268 0.084 Uiso 1 1 calc R
C26 C 0.5654(7) 0.3570(4) 0.6915(6) 0.072(2) Uani 1 1 d .
H26A H 0.4900 0.3411 0.6860 0.086 Uiso 1 1 calc R
H26B H 0.6085 0.3082 0.7038 0.086 Uiso 1 1 calc R
C27 C 0.6017(10) 0.3994(7) 0.6018(7) 0.104(3) Uani 1 1 d .
H27A H 0.6312 0.3602 0.5557 0.125 Uiso 1 1 calc R
H27B H 0.5416 0.4277 0.5707 0.125 Uiso 1 1 calc R
C28 C 0.6831(12) 0.4571(7) 0.6316(11) 0.138(6) Uani 1 1 d .
H28A H 0.6845 0.5037 0.5874 0.166 Uiso 1 1 calc R
H28B H 0.7538 0.4313 0.6318 0.166 Uiso 1 1 calc R
C29 C 0.6541(9) 0.4842(6) 0.7318(8) 0.095(3) Uani 1 1 d .
H29 H 0.7193 0.4878 0.7727 0.114 Uiso 1 1 calc R
C30 C 0.5894(7) 0.5653(5) 0.7385(7) 0.076(2) Uani 1 1 d .
H30A H 0.6361 0.6121 0.7508 0.091 Uiso 1 1 calc R
H30B H 0.5467 0.5751 0.6799 0.091 Uiso 1 1 calc R
C31 C 0.5207(6) 0.5463(4) 0.8237(5) 0.0543(16) Uani 1 1 d .
H31 H 0.5688 0.5409 0.8806 0.065 Uiso 1 1 calc R
C32 C 0.4370(6) 0.6075(4) 0.8495(5) 0.0481(15) Uani 1 1 d .
C33 C 0.4297(6) 0.4276(4) 0.8901(5) 0.0550(16) Uani 1 1 d .
H33A H 0.3723 0.4639 0.9114 0.066 Uiso 1 1 calc R
H33B H 0.4843 0.4267 0.9413 0.066 Uiso 1 1 calc R
C34 C 0.3842(7) 0.3428(4) 0.8798(5) 0.0633(18) Uani 1 1 d .
H34A H 0.3622 0.3246 0.9442 0.076 Uiso 1 1 calc R
H34B H 0.4424 0.3069 0.8593 0.076 Uiso 1 1 calc R
C35 C 0.2904(6) 0.3292(3) 0.8111(5) 0.0529(16) Uani 1 1 d .
H35A H 0.3126 0.3450 0.7459 0.063 Uiso 1 1 calc R
H35B H 0.2745 0.2708 0.8095 0.063 Uiso 1 1 calc R
C36 C 0.4074(5) 0.7296(4) 0.9423(5) 0.0576(17) Uani 1 1 d .
C37 C 0.3941(6) 0.8036(4) 0.8962(6) 0.0649(19) Uani 1 1 d .
C38 C 0.3290(8) 0.8603(5) 0.9399(8) 0.081(3) Uani 1 1 d .
H38 H 0.3202 0.9123 0.9127 0.097 Uiso 1 1 calc R
C39 C 0.2786(8) 0.8402(6) 1.0212(8) 0.087(3) Uani 1 1 d .
H39 H 0.2334 0.8794 1.0490 0.104 Uiso 1 1 calc R
C40 C 0.2877(7) 0.7678(6) 1.0667(8) 0.089(3) Uani 1 1 d .
H40 H 0.2490 0.7565 1.1232 0.106 Uiso 1 1 calc R
C41 C 0.3563(7) 0.7110(5) 1.0269(7) 0.074(2) Uani 1 1 d .
C42 C 0.4536(9) 0.8242(5) 0.8073(7) 0.090(3) Uani 1 1 d .
H42 H 0.4873 0.7738 0.7830 0.108 Uiso 1 1 calc R
C43 C 0.3806(16) 0.8575(15) 0.7270(10) 0.193(9) Uani 1 1 d .
H43A H 0.3578 0.8132 0.6854 0.290 Uiso 1 1 calc GR
H43B H 0.4194 0.8973 0.6892 0.290 Uiso 1 1 calc GR
H43C H 0.3184 0.8830 0.7557 0.290 Uiso 1 1 calc GR
C44 C 0.5402(12) 0.8848(10) 0.8256(11) 0.144(6) Uani 1 1 d .
H44A H 0.5117 0.9302 0.8621 0.215 Uiso 1 1 calc GR
H44B H 0.5676 0.9043 0.7643 0.215 Uiso 1 1 calc GR
H44C H 0.5975 0.8593 0.8622 0.215 Uiso 1 1 calc GR
C45 C 0.3720(9) 0.6301(5) 1.0790(7) 0.094(3) Uani 1 1 d .
H45 H 0.4200 0.5962 1.0391 0.113 Uiso 1 1 calc R
C46 C 0.2636(14) 0.5855(8) 1.0867(13) 0.163(7) Uani 1 1 d .
H46A H 0.2136 0.6191 1.1222 0.245 Uiso 1 1 calc GR
H46B H 0.2737 0.5343 1.1204 0.245 Uiso 1 1 calc GR
H46C H 0.2355 0.5752 1.0222 0.245 Uiso 1 1 calc GR
C47 C 0.4232(14) 0.6400(7) 1.1771(10) 0.135(5) Uani 1 1 d .
H47A H 0.5003 0.6426 1.1701 0.203 Uiso 1 1 calc GR
H47B H 0.4047 0.5940 1.2176 0.203 Uiso 1 1 calc GR
H47C H 0.3978 0.6898 1.2067 0.203 Uiso 1 1 calc GR
C48 C 0.0567(12) 0.6088(9) 0.6631(11) 0.143(6) Uani 1 1 d .
H48A H 0.0260 0.5555 0.6477 0.172 Uiso 1 1 calc R
H48B H 0.0885 0.6315 0.6043 0.172 Uiso 1 1 calc R
C49 C -0.0252(16) 0.6635(14) 0.7012(16) 0.184(4) Uani 1 1 d .
H49A H -0.0393 0.7077 0.6553 0.221 Uiso 1 1 calc R
H49B H -0.0921 0.6337 0.7118 0.221 Uiso 1 1 calc R
C50 C 0.0153(17) 0.6962(13) 0.7928(16) 0.184(4) Uani 1 1 d .
H50A H -0.0407 0.6944 0.8420 0.221 Uiso 1 1 calc R
H50B H 0.0375 0.7529 0.7843 0.221 Uiso 1 1 calc R
C51 C 0.1067(9) 0.6466(7) 0.8235(8) 0.100(3) Uani 1 1 d .
H51A H 0.1658 0.6812 0.8457 0.119 Uiso 1 1 calc R
H51B H 0.0865 0.6099 0.8761 0.119 Uiso 1 1 calc R
Cl1 Cl -0.1048(4) 0.1876(2) 0.6809(5) 0.197(3) Uani 1 1 d .
O10 O -0.0437(12) 0.1996(7) 0.6033(13) 0.226(8) Uani 1 1 d .
O7 O -0.027(3) 0.1961(15) 0.7693(17) 0.40(2) Uani 1 1 d .
O9 O -0.1679(11) 0.2567(8) 0.6919(11) 0.187(5) Uani 1 1 d .
O8 O -0.1535(9) 0.1136(6) 0.6791(9) 0.163(4) Uani 1 1 d .
Cl2 Cl 0.7513(3) 0.6223(2) 0.9851(4) 0.169(2) Uani 1 1 d D
O12 O 0.7669(19) 0.5617(11) 0.928(2) 0.324(17) Uani 1 1 d .
O11 O 0.8449(10) 0.6458(7) 1.0242(15) 0.263(10) Uani 1 1 d .
O13 O 0.6967(10) 0.6831(6) 0.9496(14) 0.223(8) Uani 1 1 d .
O14 O 0.673(2) 0.572(2) 1.027(2) 0.348(17) Uani 1 1 d D

loop_
_atom_site_aniso_label
_atom_site_aniso_U_11
_atom_site_aniso_U_22
_atom_site_aniso_U_33
_atom_site_aniso_U_23
_atom_site_aniso_U_13
_atom_site_aniso_U_12
Co1 0.0588(5) 0.0388(3) 0.0410(4) -0.0015(4) -0.0067(3) 0.0028(4)
O1 0.059(3) 0.042(2) 0.038(2) -0.0026(16) 0.0046(18) 0.0052(18)
O2 0.077(3) 0.048(2) 0.043(2) -0.0033(19) -0.008(2) -0.011(2)
O5 0.056(3) 0.044(2) 0.039(2) -0.0056(16) -0.0026(19) 0.0082(19)
O4 0.058(3) 0.049(2) 0.063(3) -0.016(2) -0.002(2) 0.007(2)
N1 0.060(3) 0.040(2) 0.043(3) -0.001(2) 0.005(2) 0.001(2)
N2 0.081(4) 0.069(4) 0.041(3) -0.015(3) 0.008(3) -0.027(3)
O3 0.114(5) 0.065(3) 0.062(3) 0.017(3) -0.005(3) -0.001(3)
N3 0.052(3) 0.053(3) 0.039(3) -0.001(2) 0.004(2) 0.007(2)
N4 0.052(3) 0.059(3) 0.065(4) -0.019(3) -0.005(3) -0.006(3)
O6 0.081(4) 0.063(3) 0.087(4) 0.000(3) -0.022(3) 0.023(3)
C1 0.078(5) 0.051(3) 0.053(4) 0.002(3) 0.008(3) -0.011(3)
C2 0.080(5) 0.077(5) 0.044(4) 0.006(3) 0.000(3) 0.002(4)
C3 0.115(8) 0.108(7) 0.077(6) -0.028(5) 0.022(6) 0.007(6)
C4 0.091(6) 0.143(9) 0.054(5) -0.020(5) 0.001(4) 0.018(6)
C5 0.070(5) 0.081(5) 0.056(4) -0.005(4) 0.016(4) -0.012(4)
C6 0.057(4) 0.085(5) 0.059(4) -0.023(4) 0.006(3) -0.010(4)
C7 0.071(4) 0.047(3) 0.045(4) -0.011(3) 0.011(3) -0.008(3)
C8 0.058(4) 0.045(3) 0.042(3) -0.007(3) -0.001(3) 0.005(3)
C9 0.084(5) 0.069(4) 0.040(4) -0.025(3) 0.011(4) -0.031(4)
C10 0.092(6) 0.109(7) 0.041(4) -0.004(4) -0.003(4) -0.029(5)
C11 0.093(7) 0.141(9) 0.056(5) 0.015(5) 0.003(5) -0.009(6)
C12 0.109(9) 0.178(12) 0.042(5) 0.003(6) 0.010(5) -0.028(8)
C13 0.104(8) 0.152(10) 0.067(6) -0.027(7) 0.019(6) -0.014(8)
C14 0.083(6) 0.094(6) 0.057(5) -0.032(4) 0.009(4) -0.013(5)
C15 0.091(6) 0.097(6) 0.062(5) 0.002(4) 0.005(4) -0.001(5)
C16 0.203(17) 0.132(13) 0.182(15) 0.019(13) 0.046(13) 0.023(13)
C17 0.078(7) 0.211(16) 0.206(16) -0.115(14) 0.034(9) -0.037(9)
C18 0.120(9) 0.121(9) 0.089(7) -0.033(6) 0.027(7) 0.020(7)
C19 0.149(16) 0.20(2) 0.33(3) -0.02(2) -0.105(18) -0.007(15)
C20 0.192(18) 0.087(10) 0.43(4) 0.037(16) -0.03(2) 0.012(11)
C21 0.112(9) 0.140(12) 0.167(13) 0.081(11) 0.012(9) -0.023(8)
C22 0.172(8) 0.195(10) 0.186(10) 0.034(8) 0.008(7) 0.057(7)
C23 0.172(8) 0.195(10) 0.186(10) 0.034(8) 0.008(7) 0.057(7)
C24 0.27(2) 0.113(11) 0.135(13) 0.048(9) -0.033(13) -0.046(12)
C25 0.063(5) 0.072(5) 0.075(5) -0.007(4) -0.005(4) 0.023(4)
C26 0.077(5) 0.050(4) 0.088(6) -0.009(4) 0.021(4) 0.018(3)
C27 0.127(9) 0.118(8) 0.069(6) -0.029(6) 0.034(6) -0.024(7)
C28 0.155(11) 0.096(7) 0.165(12) -0.047(8) 0.099(10) -0.021(8)
C29 0.083(6) 0.096(6) 0.108(7) -0.034(5) 0.029(5) -0.013(5)
C30 0.074(5) 0.075(5) 0.079(6) -0.022(4) 0.025(4) -0.014(4)
C31 0.052(4) 0.060(4) 0.051(4) -0.013(3) -0.007(3) -0.001(3)
C32 0.057(4) 0.046(3) 0.042(4) 0.001(3) 0.001(3) -0.004(3)
C33 0.056(4) 0.067(4) 0.043(4) 0.001(3) -0.002(3) 0.006(3)
C34 0.081(5) 0.059(4) 0.051(4) 0.012(3) 0.005(4) 0.015(4)
C35 0.078(5) 0.038(3) 0.043(3) 0.001(2) 0.005(3) 0.003(3)
C36 0.052(4) 0.059(4) 0.062(4) -0.022(3) -0.003(3) -0.011(3)
C37 0.065(4) 0.054(4) 0.075(5) -0.011(3) -0.019(4) 0.004(3)
C38 0.081(6) 0.067(5) 0.094(7) -0.020(5) -0.024(5) 0.017(4)
C39 0.077(6) 0.071(6) 0.112(8) -0.025(5) -0.014(6) 0.021(5)
C40 0.070(5) 0.081(6) 0.115(8) -0.042(6) 0.014(5) -0.015(4)
C41 0.071(5) 0.065(4) 0.087(6) -0.022(4) 0.005(4) -0.016(4)
C42 0.133(8) 0.066(5) 0.071(6) -0.008(4) -0.009(6) 0.014(5)
C43 0.186(15) 0.31(3) 0.083(9) 0.031(12) -0.045(9) 0.057(17)
C44 0.134(11) 0.162(13) 0.135(12) -0.046(10) 0.034(9) -0.053(10)
C45 0.130(8) 0.066(5) 0.085(7) -0.021(4) 0.031(6) -0.014(5)
C46 0.216(17) 0.098(9) 0.176(15) -0.009(9) 0.060(13) -0.077(10)
C47 0.219(16) 0.079(7) 0.108(10) 0.012(6) 0.003(10) -0.001(9)
C48 0.140(11) 0.130(10) 0.160(12) 0.006(9) -0.070(10) 0.063(9)
C49 0.172(8) 0.195(10) 0.186(10) 0.034(8) 0.008(7) 0.057(7)
C50 0.172(8) 0.195(10) 0.186(10) 0.034(8) 0.008(7) 0.057(7)
C51 0.102(7) 0.095(7) 0.103(7) 0.004(6) 0.019(6) 0.041(6)
Cl1 0.186(4) 0.111(3) 0.296(7) -0.074(3) 0.141(5) -0.073(3)
O10 0.237(13) 0.127(8) 0.316(18) -0.064(10) 0.188(14) -0.076(8)
O7 0.59(5) 0.29(2) 0.31(3) -0.06(2) -0.14(3) -0.25(3)
O9 0.185(11) 0.147(9) 0.229(13) -0.084(9) 0.016(10) 0.005(8)
O8 0.167(9) 0.124(7) 0.200(11) -0.025(7) 0.037(8) -0.078(7)
Cl2 0.113(2) 0.0825(18) 0.311(6) -0.072(3) -0.100(3) 0.0171(17)
O12 0.27(2) 0.166(13) 0.54(4) -0.14(2) -0.24(3) 0.073(15)
O11 0.184(11) 0.134(9) 0.47(3) -0.070(13) -0.202(14) 0.026(8)
O13 0.161(9) 0.087(6) 0.42(2) -0.047(10) -0.136(12) 0.012(6)
O14 0.30(3) 0.33(3) 0.41(4) 0.08(3) -0.19(3) -0.08(3)

loop_
_atom_type_symbol
_atom_type_description
_atom_type_scat_dispersion_real
_atom_type_scat_dispersion_imag
_atom_type_scat_source
C C 0.0033 0.0016 'International Tables Vol C Tables 4.2.6.8 and 6.1.1.4'
H H 0.0000 0.0000 'International Tables Vol C Tables 4.2.6.8 and 6.1.1.4'
Cl Cl 0.1484 0.1585 'International Tables Vol C Tables 4.2.6.8 and 6.1.1.4'
Co Co 0.3494 0.9721 'International Tables Vol C Tables 4.2.6.8 and 6.1.1.4'
N N 0.0061 0.0033 'International Tables Vol C Tables 4.2.6.8 and 6.1.1.4'
O O 0.0106 0.0060 'International Tables Vol C Tables 4.2.6.8 and 6.1.1.4'

loop_
_geom_angle_atom_site_label_1
_geom_angle_atom_site_label_2
_geom_angle_atom_site_label_3
_geom_angle
O1 Co1 O2 88.34(17)
O1 Co1 O5 98.85(17)
O1 Co1 O4 93.59(18)
O1 Co1 O3 170.2(2)
O1 Co1 O6 90.4(2)
O2 Co1 O4 177.87(19)
O2 Co1 O3 84.2(2)
O2 Co1 O6 94.6(2)
O5 Co1 O2 93.64(18)
O5 Co1 O4 86.94(17)
O5 Co1 O3 88.0(2)
O5 Co1 O6 167.8(2)
O4 Co1 O3 93.8(2)
O4 Co1 O6 84.5(2)
O3 Co1 O6 83.9(2)
N1 O1 Co1 120.5(3)
C8 O2 Co1 128.5(4)
N3 O5 Co1 121.1(3)
C32 O4 Co1 128.9(4)
O1 N1 C1 108.0(4)
O1 N1 C7 110.8(5)
O1 N1 C35 112.0(5)
C7 N1 C1 99.6(5)
C35 N1 C1 115.5(5)
C35 N1 C7 110.2(5)
C8 N2 H2 118.5
C8 N2 C9 123.0(6)
C9 N2 H2 118.5
C21 O3 Co1 120.3(6)
C24 O3 Co1 126.9(9)
C24 O3 C21 112.8(10)
O5 N3 C25 108.5(5)
O5 N3 C31 111.5(5)
O5 N3 C33 112.5(5)
C31 N3 C25 101.5(5)
C33 N3 C25 113.0(5)
C33 N3 C31 109.3(5)
C32 N4 H4 118.6
C32 N4 C36 122.8(6)
C36 N4 H4 118.6
C48 O6 Co1 123.5(7)
C51 O6 Co1 124.4(5)
C51 O6 C48 111.5(8)
N1 C1 H1 110.0
N1 C1 C5 104.0(6)
C2 C1 N1 115.4(6)
C2 C1 H1 110.0
C2 C1 C5 107.2(6)
C5 C1 H1 110.0
C1 C2 H2A 111.1
C1 C2 H2B 111.1
C1 C2 C3 103.5(7)
H2A C2 H2B 109.0
C3 C2 H2A 111.1
C3 C2 H2B 111.1
C2 C3 H3A 110.0
C2 C3 H3B 110.0
H3A C3 H3B 108.3
C4 C3 C2 108.7(7)
C4 C3 H3A 110.0
C4 C3 H3B 110.0
C3 C4 H4A 111.0
C3 C4 H4B 111.0
C3 C4 C5 103.7(8)
H4A C4 H4B 109.0
C5 C4 H4A 111.0
C5 C4 H4B 111.0
C1 C5 H5 109.2
C4 C5 C1 105.2(7)
C4 C5 H5 109.2
C6 C5 C1 106.0(6)
C6 C5 C4 117.6(8)
C6 C5 H5 109.2
C5 C6 H6A 111.0
C5 C6 H6B 111.0
H6A C6 H6B 109.0
C7 C6 C5 103.6(7)
C7 C6 H6A 111.0
C7 C6 H6B 111.0
N1 C7 H7 107.3
C6 C7 N1 102.7(5)
C6 C7 H7 107.3
C6 C7 C8 117.7(6)
C8 C7 N1 114.0(5)
C8 C7 H7 107.3
O2 C8 N2 120.3(6)
O2 C8 C7 124.5(5)
N2 C8 C7 115.2(6)
C10 C9 N2 119.5(7)
C14 C9 N2 118.1(8)
C14 C9 C10 122.4(7)
C9 C10 C11 117.2(9)
C9 C10 C15 122.5(7)
C11 C10 C15 120.2(9)
C10 C11 H11 119.6
C12 C11 C10 120.8(11)
C12 C11 H11 119.6
C11 C12 H12 119.4
C11 C12 C13 121.3(10)
C13 C12 H12 119.4
C12 C13 H13 118.9
C12 C13 C14 122.2(11)
C14 C13 H13 118.9
C9 C14 C13 115.8(10)
C9 C14 C18 120.8(8)
C13 C14 C18 123.4(9)
C10 C15 H15 108.4
C10 C15 C17 110.1(8)
C16 C15 C10 114.7(10)
C16 C15 H15 108.4
C16 C15 C17 106.5(13)
C17 C15 H15 108.4
C15 C16 H16A 109.5
C15 C16 H16B 109.5
C15 C16 H16C 109.5
H16A C16 H16B 109.5
H16A C16 H16C 109.5
H16B C16 H16C 109.5
C15 C17 H17A 109.5
C15 C17 H17B 109.5
C15 C17 H17C 109.5
H17A C17 H17B 109.5
H17A C17 H17C 109.5
H17B C17 H17C 109.5
C14 C18 H18 105.8
C19 C18 C14 114.9(15)
C19 C18 H18 105.8
C19 C18 C20 112.0(15)
C20 C18 C14 111.7(14)
C20 C18 H18 105.8
C18 C19 H19A 109.5
C18 C19 H19B 109.5
C18 C19 H19C 109.5
H19A C19 H19B 109.5
H19A C19 H19C 109.5
H19B C19 H19C 109.5
C18 C20 H20A 109.5
C18 C20 H20B 109.5
C18 C20 H20C 109.5
H20A C20 H20B 109.5
H20A C20 H20C 109.5
H20B C20 H20C 109.5
O3 C21 H21A 111.8
O3 C21 H21B 111.8
O3 C21 C22 99.9(13)
H21A C21 H21B 109.5
C22 C21 H21A 111.8
C22 C21 H21B 111.8
C21 C22 H22A 110.9
C21 C22 H22B 110.9
C21 C22 C23 104.5(15)
H22A C22 H22B 108.9
C23 C22 H22A 110.9
C23 C22 H22B 110.9
C22 C23 H23A 111.5
C22 C23 H23B 111.5
H23A C23 H23B 109.3
C24 C23 C22 101.3(16)
C24 C23 H23A 111.5
C24 C23 H23B 111.5
O3 C24 C23 109.4(16)
O3 C24 H24A 109.8
O3 C24 H24B 109.8
C23 C24 H24A 109.8
C23 C24 H24B 109.8
H24A C24 H24B 108.2
N3 C25 H25 109.5
C26 C25 N3 114.8(7)
C26 C25 H25 109.5
C26 C25 C29 108.0(7)
C29 C25 N3 105.3(6)
C29 C25 H25 109.5
C25 C26 H26A 110.9
C25 C26 H26B 110.9
C25 C26 C27 104.3(7)
H26A C26 H26B 108.9
C27 C26 H26A 110.9
C27 C26 H26B 110.9
C26 C27 H27A 110.4
C26 C27 H27B 110.4
H27A C27 H27B 108.6
C28 C27 C26 106.6(9)
C28 C27 H27A 110.4
C28 C27 H27B 110.4
C27 C28 H28A 110.4
C27 C28 H28B 110.4
C27 C28 C29 106.5(9)
H28A C28 H28B 108.6
C29 C28 H28A 110.4
C29 C28 H28B 110.4
C25 C29 H29 109.9
C25 C29 C30 106.0(7)
C28 C29 C25 104.9(8)
C28 C29 H29 109.9
C28 C29 C30 115.8(11)
C30 C29 H29 109.9
C29 C30 H30A 111.8
C29 C30 H30B 111.8
H30A C30 H30B 109.5
C31 C30 C29 99.8(7)
C31 C30 H30A 111.8
C31 C30 H30B 111.8
N3 C31 H31 107.1
C30 C31 N3 103.3(5)
C30 C31 H31 107.1
C32 C31 N3 114.6(5)
C32 C31 C30 117.0(6)
C32 C31 H31 107.1
O4 C32 N4 121.4(6)
O4 C32 C31 125.1(6)
N4 C32 C31 113.5(6)
N3 C33 H33A 108.3
N3 C33 H33B 108.3
N3 C33 C34 116.0(6)
H33A C33 H33B 107.4
C34 C33 H33A 108.3
C34 C33 H33B 108.3
C33 C34 H34A 107.6
C33 C34 H34B 107.6
C33 C34 C35 118.8(6)
H34A C34 H34B 107.0
C35 C34 H34A 107.6
C35 C34 H34B 107.6
N1 C35 C34 116.2(5)
N1 C35 H35A 108.2
N1 C35 H35B 108.2
C34 C35 H35A 108.2
C34 C35 H35B 108.2
H35A C35 H35B 107.4
C37 C36 N4 120.1(7)
C41 C36 N4 117.7(7)
C41 C36 C37 122.2(7)
C36 C37 C42 121.7(7)
C38 C37 C36 117.5(8)
C38 C37 C42 120.6(8)
C37 C38 H38 120.5
C39 C38 C37 119.1(9)
C39 C38 H38 120.5
C38 C39 H39 117.6
C38 C39 C40 124.8(9)
C40 C39 H39 117.6
C39 C40 H40 121.3
C39 C40 C41 117.4(10)
C41 C40 H40 121.3
C36 C41 C40 118.9(9)
C36 C41 C45 122.5(8)
C40 C41 C45 118.6(9)
C37 C42 H42 107.8
C37 C42 C43 112.5(11)
C37 C42 C44 112.4(9)
C43 C42 H42 107.8
C44 C42 H42 107.8
C44 C42 C43 108.2(14)
C42 C43 H43A 109.5
C42 C43 H43B 109.5
C42 C43 H43C 109.5
H43A C43 H43B 109.5
H43A C43 H43C 109.5
H43B C43 H43C 109.5
C42 C44 H44A 109.5
C42 C44 H44B 109.5
C42 C44 H44C 109.5
H44A C44 H44B 109.5
H44A C44 H44C 109.5
H44B C44 H44C 109.5
C41 C45 H45 107.8
C41 C45 C46 109.6(11)
C46 C45 H45 107.8
C47 C45 C41 112.6(8)
C47 C45 H45 107.8
C47 C45 C46 111.0(11)
C45 C46 H46A 109.5
C45 C46 H46B 109.5
C45 C46 H46C 109.5
H46A C46 H46B 109.5
H46A C46 H46C 109.5
H46B C46 H46C 109.5
C45 C47 H47A 109.5
C45 C47 H47B 109.5
C45 C47 H47C 109.5
H47A C47 H47B 109.5
H47A C47 H47C 109.5
H47B C47 H47C 109.5
O6 C48 H48A 110.7
O6 C48 H48B 110.7
O6 C48 C49 105.4(13)
H48A C48 H48B 108.8
C49 C48 H48A 110.7
C49 C48 H48B 110.7
C48 C49 H49A 110.3
C48 C49 H49B 110.3
H49A C49 H49B 108.5
C50 C49 C48 107.3(16)
C50 C49 H49A 110.3
C50 C49 H49B 110.3
C49 C50 H50A 110.1
C49 C50 H50B 110.1
C49 C50 C51 108.1(16)
H50A C50 H50B 108.4
C51 C50 H50A 110.1
C51 C50 H50B 110.1
O6 C51 C50 105.2(12)
O6 C51 H51A 110.7
O6 C51 H51B 110.7
C50 C51 H51A 110.7
C50 C51 H51B 110.7
H51A C51 H51B 108.8
O10 Cl1 O7 104.8(14)
O10 Cl1 O9 107.2(10)
O10 Cl1 O8 112.1(7)
O9 Cl1 O7 101.1(13)
O8 Cl1 O7 111.8(11)
O8 Cl1 O9 118.6(8)
O12 Cl2 O11 109.5(12)
O12 Cl2 O13 116.5(13)
O12 Cl2 O14 84.5(17)
O11 Cl2 O14 127.5(15)
O13 Cl2 O11 112.5(7)
O13 Cl2 O14 104.0(15)

loop_
_geom_bond_atom_site_label_1
_geom_bond_atom_site_label_2
_geom_bond_distance
Co1 O1 2.000(4)
Co1 O2 2.104(4)
Co1 O5 2.011(4)
Co1 O4 2.107(4)
Co1 O3 2.112(6)
Co1 O6 2.141(5)
O1 N1 1.408(6)
O2 C8 1.235(8)
O5 N3 1.382(7)
O4 C32 1.234(8)
N1 C1 1.541(9)
N1 C7 1.517(9)
N1 C35 1.496(8)
N2 H2 0.8800
N2 C8 1.332(8)
N2 C9 1.432(9)
O3 C21 1.476(18)
O3 C24 1.348(16)
N3 C25 1.559(9)
N3 C31 1.515(9)
N3 C33 1.507(9)
N4 H4 0.8800
N4 C32 1.343(8)
N4 C36 1.430(9)
O6 C48 1.472(13)
O6 C51 1.439(12)
C1 H1 1.0000
C1 C2 1.511(10)
C1 C5 1.543(12)
C2 H2A 0.9900
C2 H2B 0.9900
C2 C3 1.524(13)
C3 H3A 0.9900
C3 H3B 0.9900
C3 C4 1.442(14)
C4 H4A 0.9900
C4 H4B 0.9900
C4 C5 1.527(12)
C5 H5 1.0000
C5 C6 1.521(11)
C6 H6A 0.9900
C6 H6B 0.9900
C6 C7 1.510(11)
C7 H7 1.0000
C7 C8 1.514(9)
C9 C10 1.397(13)
C9 C14 1.386(12)
C10 C11 1.409(12)
C10 C15 1.510(14)
C11 H11 0.9500
C11 C12 1.318(16)
C12 H12 0.9500
C12 C13 1.352(17)
C13 H13 0.9500
C13 C14 1.400(14)
C14 C18 1.495(17)
C15 H15 1.0000
C15 C16 1.481(19)
C15 C17 1.521(15)
C16 H16A 0.9800
C16 H16B 0.9800
C16 H16C 0.9800
C17 H17A 0.9800
C17 H17B 0.9800
C17 H17C 0.9800
C18 H18 1.0000
C18 C19 1.43(2)
C18 C20 1.46(2)
C19 H19A 0.9800
C19 H19B 0.9800
C19 H19C 0.9800
C20 H20A 0.9800
C20 H20B 0.9800
C20 H20C 0.9800
C21 H21A 0.9900
C21 H21B 0.9900
C21 C22 1.51(2)
C22 H22A 0.9900
C22 H22B 0.9900
C22 C23 1.54(3)
C23 H23A 0.9900
C23 H23B 0.9900
C23 C24 1.47(2)
C24 H24A 0.9900
C24 H24B 0.9900
C25 H25 1.0000
C25 C26 1.508(11)
C25 C29 1.528(13)
C26 H26A 0.9900
C26 H26B 0.9900
C26 C27 1.510(13)
C27 H27A 0.9900
C27 H27B 0.9900
C27 C28 1.464(17)
C28 H28A 0.9900
C28 H28B 0.9900
C28 C29 1.516(15)
C29 H29 1.0000
C29 C30 1.578(14)
C30 H30A 0.9900
C30 H30B 0.9900
C30 C31 1.511(11)
C31 H31 1.0000
C31 C32 1.511(9)
C33 H33A 0.9900
C33 H33B 0.9900
C33 C34 1.527(11)
C34 H34A 0.9900
C34 H34B 0.9900
C34 C35 1.536(11)
C35 H35A 0.9900
C35 H35B 0.9900
C36 C37 1.397(11)
C36 C41 1.384(12)
C37 C38 1.394(12)
C37 C42 1.494(13)
C38 H38 0.9500
C38 C39 1.346(14)
C39 H39 0.9500
C39 C40 1.364(15)
C40 H40 0.9500
C40 C41 1.398(12)
C41 C45 1.539(14)
C42 H42 1.0000
C42 C43 1.548(16)
C42 C44 1.506(16)
C43 H43A 0.9800
C43 H43B 0.9800
C43 H43C 0.9800
C44 H44A 0.9800
C44 H44B 0.9800
C44 H44C 0.9800
C45 H45 1.0000
C45 C46 1.561(17)
C45 C47 1.519(18)
C46 H46A 0.9800
C46 H46B 0.9800
C46 H46C 0.9800
C47 H47A 0.9800
C47 H47B 0.9800
C47 H47C 0.9800
C48 H48A 0.9900
C48 H48B 0.9900
C48 C49 1.48(2)
C49 H49A 0.9900
C49 H49B 0.9900
C49 C50 1.48(3)
C50 H50A 0.9900
C50 H50B 0.9900
C50 C51 1.48(2)
C51 H51A 0.9900
C51 H51B 0.9900
Cl1 O10 1.348(12)
Cl1 O7 1.58(2)
Cl1 O9 1.405(13)
Cl1 O8 1.374(9)
Cl2 O12 1.30(2)
Cl2 O11 1.356(10)
Cl2 O13 1.318(12)
Cl2 O14 1.42(2)

loop_
_geom_torsion_atom_site_label_1
_geom_torsion_atom_site_label_2
_geom_torsion_atom_site_label_3
_geom_torsion_atom_site_label_4
_geom_torsion
Co1 O1 N1 C1 -173.7(4)
Co1 O1 N1 C7 -65.6(5)
Co1 O1 N1 C35 57.9(5)
Co1 O2 C8 N2 -177.1(5)
Co1 O2 C8 C7 2.3(9)
Co1 O5 N3 C25 -178.1(4)
Co1 O5 N3 C31 -67.1(6)
Co1 O5 N3 C33 56.1(6)
Co1 O4 C32 N4 174.0(5)
Co1 O4 C32 C31 -4.7(9)
Co1 O3 C21 C22 -160.4(8)
Co1 O3 C24 C23 -178.7(10)
Co1 O6 C48 C49 172.9(10)
Co1 O6 C51 C50 178.3(10)
O1 N1 C1 C2 -40.1(8)
O1 N1 C1 C5 77.1(6)
O1 N1 C7 C6 -64.3(6)
O1 N1 C7 C8 64.1(6)
O1 N1 C35 C34 54.8(7)
O5 N3 C25 C26 -27.5(8)
O5 N3 C25 C29 91.1(7)
O5 N3 C31 C30 -68.5(7)
O5 N3 C31 C32 60.0(7)
O5 N3 C33 C34 56.3(7)
N1 C1 C2 C3 123.9(8)
N1 C1 C5 C4 -110.8(7)
N1 C1 C5 C6 14.5(7)
N1 C7 C8 O2 -32.7(9)
N1 C7 C8 N2 146.8(6)
N2 C9 C10 C11 179.6(8)
N2 C9 C10 C15 -2.3(12)
N2 C9 C14 C13 -179.7(8)
N2 C9 C14 C18 3.2(12)
O3 C21 C22 C23 -32.9(16)
N3 C25 C26 C27 100.8(9)
N3 C25 C29 C28 -125.3(9)
N3 C25 C29 C30 -2.2(10)
N3 C31 C32 O4 -24.2(9)
N3 C31 C32 N4 157.0(6)
N3 C33 C34 C35 -63.6(9)
N4 C36 C37 C38 -179.2(6)
N4 C36 C37 C42 -3.7(10)
N4 C36 C41 C40 -178.1(7)
N4 C36 C41 C45 2.0(11)
O6 C48 C49 C50 8(2)
C1 N1 C7 C6 49.2(6)
C1 N1 C7 C8 177.7(5)
C1 N1 C35 C34 -69.5(7)
C1 C2 C3 C4 -27.9(11)
C1 C5 C6 C7 15.8(8)
C2 C1 C5 C4 11.9(9)
C2 C1 C5 C6 137.2(7)
C2 C3 C4 C5 35.5(12)
C3 C4 C5 C1 -28.7(10)
C3 C4 C5 C6 -146.3(9)
C4 C5 C6 C7 133.0(8)
C5 C1 C2 C3 8.6(9)
C5 C6 C7 N1 -40.8(7)
C5 C6 C7 C8 -166.9(6)
C6 C7 C8 O2 87.6(8)
C6 C7 C8 N2 -92.9(8)
C7 N1 C1 C2 -155.8(6)
C7 N1 C1 C5 -38.6(6)
C7 N1 C35 C34 178.7(5)
C8 N2 C9 C10 -95.4(9)
C8 N2 C9 C14 86.0(9)
C9 N2 C8 O2 2.6(11)
C9 N2 C8 C7 -176.9(7)
C9 C10 C11 C12 -2.2(16)
C9 C10 C15 C16 133.9(12)
C9 C10 C15 C17 -106.0(13)
C9 C14 C18 C19 -136.8(14)
C9 C14 C18 C20 94.2(15)
C10 C9 C14 C13 1.6(12)
C10 C9 C14 C18 -175.5(9)
C10 C11 C12 C13 6.2(19)
C11 C10 C15 C16 -48.0(15)
C11 C10 C15 C17 72.1(14)
C11 C12 C13 C14 -6.4(19)
C12 C13 C14 C9 2.3(16)
C12 C13 C14 C18 179.4(11)
C13 C14 C18 C19 46.3(18)
C13 C14 C18 C20 -82.7(17)
C14 C9 C10 C11 -1.7(13)
C14 C9 C10 C15 176.4(8)
C15 C10 C11 C12 179.6(11)
C21 O3 C24 C23 -1(2)
C21 C22 C23 C24 33(2)
C22 C23 C24 O3 -20(2)
C24 O3 C21 C22 22.1(15)
C25 N3 C31 C30 46.8(7)
C25 N3 C31 C32 175.3(6)
C25 N3 C33 C34 -67.1(8)
C25 C26 C27 C28 29.5(11)
C25 C29 C30 C31 30.0(9)
C26 C25 C29 C28 -2.2(12)
C26 C25 C29 C30 120.9(8)
C26 C27 C28 C29 -31.5(14)
C27 C28 C29 C25 20.6(14)
C27 C28 C29 C30 -95.9(12)
C28 C29 C30 C31 145.8(9)
C29 C25 C26 C27 -16.3(10)
C29 C30 C31 N3 -47.5(8)
C29 C30 C31 C32 -174.4(7)
C30 C31 C32 O4 97.0(8)
C30 C31 C32 N4 -81.8(8)
C31 N3 C25 C26 -145.0(7)
C31 N3 C25 C29 -26.4(8)
C31 N3 C33 C34 -179.3(6)
C32 N4 C36 C37 -98.8(8)
C32 N4 C36 C41 80.3(9)
C33 N3 C25 C26 98.0(7)
C33 N3 C25 C29 -143.4(7)
C33 N3 C31 C30 166.4(6)
C33 N3 C31 C32 -65.1(7)
C33 C34 C35 N1 -62.1(8)
C35 N1 C1 C2 86.3(7)
C35 N1 C1 C5 -156.5(5)
C35 N1 C7 C6 171.1(5)
C35 N1 C7 C8 -60.5(6)
C36 N4 C32 O4 7.9(10)
C36 N4 C32 C31 -173.2(6)
C36 C37 C38 C39 -2.9(12)
C36 C37 C42 C43 130.9(12)
C36 C37 C42 C44 -106.6(11)
C36 C41 C45 C46 -120.1(10)
C36 C41 C45 C47 115.8(11)
C37 C36 C41 C40 1.0(11)
C37 C36 C41 C45 -178.9(8)
C37 C38 C39 C40 1.3(14)
C38 C37 C42 C43 -53.8(13)
C38 C37 C42 C44 68.7(12)
C38 C39 C40 C41 1.5(14)
C39 C40 C41 C36 -2.6(12)
C39 C40 C41 C45 177.3(9)
C40 C41 C45 C46 60.0(11)
C40 C41 C45 C47 -64.1(13)
C41 C36 C37 C38 1.8(11)
C41 C36 C37 C42 177.2(7)
C42 C37 C38 C39 -178.4(8)
C48 O6 C51 C50 -10.8(15)
C48 C49 C50 C51 -15(2)
C49 C50 C51 O6 16(2)
C51 O6 C48 C49 1.9(16)
